data_4343392
loop_
_publ_author_name
'Petrov, Alex R.'
'Derheim, Anatoli'
'Oetzel, Jan'
'Leibold, Michael'
'Bruhn, Clemens'
'Scheerer, Stefan'
'O\&swald, Steffen'
'Winter, Rainer F.'
'Siemeling, Ulrich'

_publ_section_title
;
 A Stable Planar-Chiral N-Heterocyclic Carbene with a 1,1'-Ferrocenediyl
 Backbone.
;
_journal_issue 13
_journal_name_full 'Inorganic chemistry'
_journal_page_first 6657
_journal_page_last 6670
_journal_paper_doi 10.1021/acs.inorgchem.5b01064
_journal_volume 54
_journal_year 2015
_chemical_formula_sum 'C22 H32 Cl2 Fe N2'
_chemical_formula_weight 451.25
_chemical_name_systematic
; 
 ? 
;
_space_group_IT_number 14
_symmetry_cell_setting monoclinic
_symmetry_Int_Tables_number 14
_symmetry_space_group_name_Hall '-P 2ybc'
_symmetry_space_group_name_H-M 'P 1 21/c 1'
_atom_sites_solution_hydrogens geom
_atom_sites_solution_primary direct
_atom_sites_solution_secondary difmap
_audit_creation_method SHELXL-97
_cell_angle_alpha 90.00
_cell_angle_beta 113.568(4)
_cell_angle_gamma 90.00
_cell_formula_units_Z 4
_cell_length_a 10.2598(5)
_cell_length_b 23.3257(15)
_cell_length_c 10.0167(5)
_cell_measurement_reflns_used 10663
_cell_measurement_temperature 173(2)
_cell_measurement_theta_max 25.91
_cell_measurement_theta_min 1.75
_cell_volume 2197.2(2)
_computing_structure_refinement 'SHELXL-97 (Sheldrick, 1997)'
_computing_structure_solution 'SHELXS-97 (Sheldrick, 1990)'
_diffrn_ambient_temperature 173(2)
_diffrn_detector 'image plate (34 cm diameter)'
_diffrn_detector_area_resol_mean 6.67
_diffrn_detector_type STOE
_diffrn_measured_fraction_theta_full 0.991
_diffrn_measured_fraction_theta_max 0.991
_diffrn_measurement_details ' 128 frames, detector distance = 133 mm'
_diffrn_measurement_device '2-circle goniometer'
_diffrn_measurement_device_type 'STOE IPDS 2'
_diffrn_measurement_method 'rotation method'
_diffrn_radiation_collimation '1.2, 0.6 mm diameter, multiple pinhole'
_diffrn_radiation_monochromator 'plane graphite'
_diffrn_radiation_polarisn_norm 270
_diffrn_radiation_type 'Mo K\a'
_diffrn_radiation_wavelength 0.71073
_diffrn_reflns_av_R_equivalents 0.0251
_diffrn_reflns_av_sigmaI/netI 0.0206
_diffrn_reflns_limit_h_max 12
_diffrn_reflns_limit_h_min -12
_diffrn_reflns_limit_k_max 28
_diffrn_reflns_limit_k_min -25
_diffrn_reflns_limit_l_max 10
_diffrn_reflns_limit_l_min -12
_diffrn_reflns_number 10163
_diffrn_reflns_theta_full 25.30
_diffrn_reflns_theta_max 25.30
_diffrn_reflns_theta_min 1.75
_diffrn_source 'Genix Mo HF'
_diffrn_source_current 1.000
_diffrn_source_power 0.050
_diffrn_source_voltage 50
_diffrn_standards_decay_% 0
_exptl_absorpt_coefficient_mu 0.939
_exptl_absorpt_correction_T_max 0.9645
_exptl_absorpt_correction_T_min 0.8651
_exptl_absorpt_correction_type integration
_exptl_absorpt_process_details 'X-red ver. 1.58 (Stoe & Cie. 2013)'
_exptl_crystal_colour yellow
_exptl_crystal_density_diffrn 1.364
_exptl_crystal_density_method 'not measured'
_exptl_crystal_description plate
_exptl_crystal_F_000 952
_exptl_crystal_size_max 0.29
_exptl_crystal_size_mid 0.18
_exptl_crystal_size_min 0.03
_refine_diff_density_max 0.268
_refine_diff_density_min -0.357
_refine_diff_density_rms 0.045
_refine_ls_extinction_method none
_refine_ls_goodness_of_fit_ref 1.053
_refine_ls_hydrogen_treatment constr
_refine_ls_matrix_type full
_refine_ls_number_parameters 250
_refine_ls_number_reflns 3968
_refine_ls_number_restraints 0
_refine_ls_restrained_S_all 1.053
_refine_ls_R_factor_all 0.0349
_refine_ls_R_factor_gt 0.0279
_refine_ls_shift/su_max 0.001
_refine_ls_shift/su_mean 0.000
_refine_ls_structure_factor_coef Fsqd
_refine_ls_weighting_details 'calc w=1/[\s^2^(Fo^2^)+(0.0319P)^2^+1.0940P] where P=(Fo^2^+2Fc^2^)/3'
_refine_ls_weighting_scheme calc
_refine_ls_wR_factor_gt 0.0671
_refine_ls_wR_factor_ref 0.0713
_reflns_number_gt 3416
_reflns_number_total 3968
_reflns_threshold_expression >2sigma(I)
_cod_data_source_file ic5b01064_si_009.cif
_cod_data_source_block i2140
_cod_depositor_comments 'Adding full bibliography for 4343389--4343397.cif.'
_cod_original_sg_symbol_H-M 'P 21/c'
_cod_database_code 4343392

loop_
_symmetry_equiv_pos_as_xyz
'x, y, z'
'-x, y+1/2, -z+1/2'
'-x, -y, -z'
'x, -y-1/2, z-1/2'

loop_
_atom_site_label
_atom_site_type_symbol
_atom_site_fract_x
_atom_site_fract_y
_atom_site_fract_z
_atom_site_U_iso_or_equiv
_atom_site_adp_type
_atom_site_occupancy
_atom_site_symmetry_multiplicity
_atom_site_calc_flag
_atom_site_refinement_flags
C1 C 0.90079(17) 0.17506(7) 0.02665(19) 0.0258(4) Uani 1 1 d .
H1A H 0.9074 0.1937 -0.0603 0.031 Uiso 1 1 calc R
C2 C 0.84418(19) 0.22175(8) 0.0981(2) 0.0328(4) Uani 1 1 d .
H2A H 0.8247 0.2045 0.1797 0.039 Uiso 1 1 calc R
C3 C 0.77359(18) 0.09129(8) 0.06787(19) 0.0276(4) Uani 1 1 d .
C4 C 0.71485(19) 0.10468(9) 0.1721(2) 0.0336(4) Uani 1 1 d .
H4A H 0.6787 0.1409 0.1842 0.040 Uiso 1 1 calc R
C5 C 0.7200(2) 0.05440(9) 0.2544(2) 0.0407(5) Uani 1 1 d .
H5A H 0.6892 0.0514 0.3318 0.049 Uiso 1 1 calc R
C6 C 0.7788(2) 0.00986(9) 0.2012(2) 0.0430(5) Uani 1 1 d .
H6A H 0.7934 -0.0285 0.2359 0.052 Uiso 1 1 calc R
C7 C 0.8125(2) 0.03208(8) 0.0868(2) 0.0353(4) Uani 1 1 d .
H7A H 0.8539 0.0112 0.0322 0.042 Uiso 1 1 calc R
C8 C 1.06840(18) 0.12768(8) 0.25054(19) 0.0290(4) Uani 1 1 d .
C9 C 1.0349(2) 0.14737(8) 0.36849(19) 0.0331(4) Uani 1 1 d .
H9A H 1.0000 0.1844 0.3762 0.040 Uiso 1 1 calc R
C10 C 1.0624(2) 0.10259(9) 0.4721(2) 0.0392(5) Uani 1 1 d .
H10A H 1.0475 0.1042 0.5597 0.047 Uiso 1 1 calc R
C11 C 1.1161(2) 0.05506(10) 0.4219(2) 0.0420(5) Uani 1 1 d .
H11A H 1.1442 0.0193 0.4704 0.050 Uiso 1 1 calc R
C12 C 1.1204(2) 0.07017(8) 0.2866(2) 0.0354(4) Uani 1 1 d .
H12A H 1.1524 0.0462 0.2292 0.042 Uiso 1 1 calc R
C13 C 0.77759(17) 0.10532(8) -0.17216(18) 0.0260(4) Uani 1 1 d .
H13A H 0.8322 0.0691 -0.1531 0.031 Uiso 1 1 calc R
H13B H 0.8216 0.1320 -0.2189 0.031 Uiso 1 1 calc R
C14 C 0.62448(19) 0.09286(8) -0.2808(2) 0.0307(4) Uani 1 1 d .
C15 C 0.6359(2) 0.07493(9) -0.4225(2) 0.0417(5) Uani 1 1 d .
H15A H 0.6971 0.0411 -0.4048 0.050 Uiso 1 1 calc R
H15B H 0.6769 0.1064 -0.4578 0.050 Uiso 1 1 calc R
H15C H 0.5410 0.0658 -0.4959 0.050 Uiso 1 1 calc R
C16 C 0.5534(2) 0.04453(10) -0.2320(2) 0.0474(5) Uani 1 1 d .
H16A H 0.5409 0.0563 -0.1439 0.057 Uiso 1 1 calc R
H16B H 0.6133 0.0102 -0.2111 0.057 Uiso 1 1 calc R
H16C H 0.4604 0.0361 -0.3095 0.057 Uiso 1 1 calc R
C17 C 0.5330(2) 0.14663(9) -0.3075(2) 0.0423(5) Uani 1 1 d .
H17A H 0.5776 0.1778 -0.3397 0.051 Uiso 1 1 calc R
H17B H 0.5243 0.1578 -0.2171 0.051 Uiso 1 1 calc R
H17C H 0.4383 0.1388 -0.3830 0.051 Uiso 1 1 calc R
C18 C 1.12929(18) 0.13803(8) 0.0385(2) 0.0285(4) Uani 1 1 d .
H18A H 1.0741 0.1461 -0.0661 0.034 Uiso 1 1 calc R
H18B H 1.1404 0.0959 0.0496 0.034 Uiso 1 1 calc R
C19 C 1.27748(18) 0.16480(8) 0.0837(2) 0.0332(4) Uani 1 1 d .
C20 C 1.3743(2) 0.14881(11) 0.2394(2) 0.0492(6) Uani 1 1 d .
H20A H 1.3823 0.1070 0.2483 0.059 Uiso 1 1 calc R
H20B H 1.3342 0.1637 0.3063 0.059 Uiso 1 1 calc R
H20C H 1.4688 0.1654 0.2637 0.059 Uiso 1 1 calc R
C21 C 1.3393(2) 0.14048(11) -0.0206(3) 0.0502(6) Uani 1 1 d .
H21A H 1.2738 0.1483 -0.1213 0.060 Uiso 1 1 calc R
H21B H 1.3522 0.0990 -0.0060 0.060 Uiso 1 1 calc R
H21C H 1.4313 0.1586 -0.0011 0.060 Uiso 1 1 calc R
C22 C 1.2664(2) 0.22954(10) 0.0675(3) 0.0559(6) Uani 1 1 d .
H22A H 1.2267 0.2453 0.1339 0.067 Uiso 1 1 calc R
H22B H 1.2042 0.2394 -0.0331 0.067 Uiso 1 1 calc R
H22C H 1.3612 0.2458 0.0911 0.067 Uiso 1 1 calc R
N1 N 0.79268(14) 0.12991(6) -0.03170(15) 0.0243(3) Uani 1 1 d .
N2 N 1.04633(14) 0.15780(6) 0.11995(15) 0.0261(3) Uani 1 1 d .
Cl1 Cl 0.68512(6) 0.25129(3) -0.03149(7) 0.06279(19) Uani 1 1 d .
Cl2 Cl 0.96888(6) 0.27849(2) 0.16724(6) 0.04211(13) Uani 1 1 d .
Fe1 Fe 0.91954(3) 0.076584(11) 0.27020(3) 0.02838(9) Uani 1 1 d .

loop_
_atom_site_aniso_label
_atom_site_aniso_U_11
_atom_site_aniso_U_22
_atom_site_aniso_U_33
_atom_site_aniso_U_23
_atom_site_aniso_U_13
_atom_site_aniso_U_12
C1 0.0281(8) 0.0229(9) 0.0261(9) 0.0013(7) 0.0104(7) 0.0012(7)
C2 0.0345(9) 0.0267(9) 0.0356(10) -0.0020(8) 0.0123(8) 0.0021(7)
C3 0.0295(9) 0.0285(9) 0.0255(9) -0.0011(7) 0.0117(7) -0.0040(7)
C4 0.0317(9) 0.0385(11) 0.0334(10) 0.0000(8) 0.0160(8) -0.0029(8)
C5 0.0451(11) 0.0490(12) 0.0324(10) 0.0025(9) 0.0201(9) -0.0110(9)
C6 0.0579(13) 0.0343(11) 0.0345(11) 0.0044(9) 0.0160(10) -0.0123(9)
C7 0.0491(11) 0.0272(10) 0.0304(10) -0.0009(8) 0.0165(9) -0.0039(8)
C8 0.0266(9) 0.0319(10) 0.0263(9) 0.0004(7) 0.0082(7) 0.0009(7)
C9 0.0373(10) 0.0342(10) 0.0259(9) -0.0052(8) 0.0105(8) -0.0013(8)
C10 0.0440(11) 0.0464(12) 0.0254(10) 0.0020(9) 0.0118(8) 0.0005(9)
C11 0.0448(11) 0.0444(12) 0.0346(11) 0.0111(9) 0.0136(9) 0.0104(9)
C12 0.0367(10) 0.0375(11) 0.0331(10) 0.0074(8) 0.0151(8) 0.0103(8)
C13 0.0280(8) 0.0282(9) 0.0232(9) -0.0009(7) 0.0116(7) -0.0006(7)
C14 0.0306(9) 0.0327(10) 0.0270(9) -0.0013(8) 0.0097(7) -0.0019(7)
C15 0.0467(11) 0.0458(12) 0.0284(10) -0.0049(9) 0.0106(9) 0.0013(9)
C16 0.0429(11) 0.0526(14) 0.0390(11) -0.0015(10) 0.0084(9) -0.0193(10)
C17 0.0348(10) 0.0471(12) 0.0370(11) -0.0011(9) 0.0061(9) 0.0076(9)
C18 0.0268(8) 0.0297(9) 0.0295(9) -0.0011(7) 0.0119(7) -0.0013(7)
C19 0.0244(8) 0.0378(10) 0.0364(10) -0.0009(8) 0.0111(8) -0.0009(8)
C20 0.0286(10) 0.0724(16) 0.0390(12) -0.0021(11) 0.0056(9) -0.0024(10)
C21 0.0321(10) 0.0723(16) 0.0495(13) -0.0046(12) 0.0199(10) -0.0026(10)
C22 0.0387(11) 0.0422(12) 0.0878(19) 0.0011(12) 0.0262(12) -0.0108(10)
N1 0.0268(7) 0.0241(7) 0.0227(7) 0.0003(6) 0.0106(6) -0.0010(6)
N2 0.0252(7) 0.0275(8) 0.0256(7) 0.0008(6) 0.0101(6) 0.0006(6)
Cl1 0.0517(3) 0.0449(3) 0.0680(4) -0.0123(3) -0.0010(3) 0.0248(3)
Cl2 0.0540(3) 0.0274(2) 0.0483(3) -0.0109(2) 0.0239(2) -0.0066(2)
Fe1 0.03528(15) 0.02680(15) 0.02454(14) 0.00164(10) 0.01353(11) 0.00150(10)

loop_
_atom_type_symbol
_atom_type_description
_atom_type_scat_dispersion_real
_atom_type_scat_dispersion_imag
_atom_type_scat_source
C C 0.0033 0.0016 'International Tables Vol C Tables 4.2.6.8 and 6.1.1.4'
H H 0.0000 0.0000 'International Tables Vol C Tables 4.2.6.8 and 6.1.1.4'
N N 0.0061 0.0033 'International Tables Vol C Tables 4.2.6.8 and 6.1.1.4'
Cl Cl 0.1484 0.1585 'International Tables Vol C Tables 4.2.6.8 and 6.1.1.4'
Fe Fe 0.3463 0.8444 'International Tables Vol C Tables 4.2.6.8 and 6.1.1.4'

loop_
_geom_angle_atom_site_label_1
_geom_angle_atom_site_label_2
_geom_angle_atom_site_label_3
_geom_angle
N2 C1 N1 118.09(14)
N2 C1 C2 112.06(14)
N1 C1 C2 109.07(14)
N2 C1 H1A 105.5
N1 C1 H1A 105.5
C2 C1 H1A 105.5
C1 C2 Cl1 110.07(13)
C1 C2 Cl2 111.19(13)
Cl1 C2 Cl2 107.76(10)
C1 C2 H2A 109.3
Cl1 C2 H2A 109.3
Cl2 C2 H2A 109.3
N1 C3 C7 126.80(16)
N1 C3 C4 126.29(16)
C7 C3 C4 106.89(16)
N1 C3 Fe1 124.21(12)
C7 C3 Fe1 69.22(10)
C4 C3 Fe1 70.33(10)
C5 C4 C3 108.24(18)
C5 C4 Fe1 70.30(12)
C3 C4 Fe1 68.21(10)
C5 C4 H4A 125.9
C3 C4 H4A 125.9
Fe1 C4 H4A 127.2
C6 C5 C4 108.18(17)
C6 C5 Fe1 69.59(12)
C4 C5 Fe1 69.04(11)
C6 C5 H5A 125.9
C4 C5 H5A 125.9
Fe1 C5 H5A 127.0
C5 C6 C7 108.35(18)
C5 C6 Fe1 70.25(12)
C7 C6 Fe1 68.18(11)
C5 C6 H6A 125.8
C7 C6 H6A 125.8
Fe1 C6 H6A 127.3
C6 C7 C3 108.33(18)
C6 C7 Fe1 70.84(11)
C3 C7 Fe1 69.14(10)
C6 C7 H7A 125.8
C3 C7 H7A 125.8
Fe1 C7 H7A 125.8
N2 C8 C9 126.77(17)
N2 C8 C12 126.87(16)
C9 C8 C12 106.26(16)
N2 C8 Fe1 122.43(12)
C9 C8 Fe1 70.53(10)
C12 C8 Fe1 68.98(11)
C10 C9 C8 108.91(17)
C10 C9 Fe1 70.41(11)
C8 C9 Fe1 68.07(10)
C10 C9 H9A 125.5
C8 C9 H9A 125.5
Fe1 C9 H9A 127.6
C11 C10 C9 107.98(17)
C11 C10 Fe1 69.26(12)
C9 C10 Fe1 69.09(11)
C11 C10 H10A 126.0
C9 C10 H10A 126.0
Fe1 C10 H10A 127.2
C10 C11 C12 108.03(18)
C10 C11 Fe1 70.35(11)
C12 C11 Fe1 68.08(11)
C10 C11 H11A 126.0
C12 C11 H11A 126.0
Fe1 C11 H11A 127.1
C11 C12 C8 108.80(17)
C11 C12 Fe1 70.93(11)
C8 C12 Fe1 69.12(10)
C11 C12 H12A 125.6
C8 C12 H12A 125.6
Fe1 C12 H12A 125.9
N1 C13 C14 115.96(14)
N1 C13 H13A 108.3
C14 C13 H13A 108.3
N1 C13 H13B 108.3
C14 C13 H13B 108.3
H13A C13 H13B 107.4
C17 C14 C16 108.96(17)
C17 C14 C15 109.41(16)
C16 C14 C15 108.63(17)
C17 C14 C13 110.57(15)
C16 C14 C13 113.35(16)
C15 C14 C13 105.82(15)
C14 C15 H15A 109.5
C14 C15 H15B 109.5
H15A C15 H15B 109.5
C14 C15 H15C 109.5
H15A C15 H15C 109.5
H15B C15 H15C 109.5
C14 C16 H16A 109.5
C14 C16 H16B 109.5
H16A C16 H16B 109.5
C14 C16 H16C 109.5
H16A C16 H16C 109.5
H16B C16 H16C 109.5
C14 C17 H17A 109.5
C14 C17 H17B 109.5
H17A C17 H17B 109.5
C14 C17 H17C 109.5
H17A C17 H17C 109.5
H17B C17 H17C 109.5
N2 C18 C19 115.72(15)
N2 C18 H18A 108.3
C19 C18 H18A 108.3
N2 C18 H18B 108.3
C19 C18 H18B 108.3
H18A C18 H18B 107.4
C22 C19 C20 110.09(19)
C22 C19 C21 109.22(19)
C20 C19 C21 109.22(17)
C22 C19 C18 110.49(16)
C20 C19 C18 111.49(16)
C21 C19 C18 106.23(16)
C19 C20 H20A 109.5
C19 C20 H20B 109.5
H20A C20 H20B 109.5
C19 C20 H20C 109.5
H20A C20 H20C 109.5
H20B C20 H20C 109.5
C19 C21 H21A 109.5
C19 C21 H21B 109.5
H21A C21 H21B 109.5
C19 C21 H21C 109.5
H21A C21 H21C 109.5
H21B C21 H21C 109.5
C19 C22 H22A 109.5
C19 C22 H22B 109.5
H22A C22 H22B 109.5
C19 C22 H22C 109.5
H22A C22 H22C 109.5
H22B C22 H22C 109.5
C3 N1 C13 115.80(14)
C3 N1 C1 118.10(13)
C13 N1 C1 115.73(13)
C8 N2 C1 117.99(14)
C8 N2 C18 116.21(14)
C1 N2 C18 113.63(13)
C12 Fe1 C8 41.90(7)
C12 Fe1 C3 114.95(8)
C8 Fe1 C3 95.11(7)
C12 Fe1 C7 101.77(8)
C8 Fe1 C7 112.07(7)
C3 Fe1 C7 41.63(7)
C12 Fe1 C4 152.86(8)
C8 Fe1 C4 116.06(7)
C3 Fe1 C4 41.46(7)
C7 Fe1 C4 69.19(8)
C12 Fe1 C9 69.04(8)
C8 Fe1 C9 41.40(7)
C3 Fe1 C9 113.76(7)
C7 Fe1 C9 149.07(8)
C4 Fe1 C9 105.04(8)
C12 Fe1 C11 40.99(8)
C8 Fe1 C11 69.86(8)
C3 Fe1 C11 155.15(8)
C7 Fe1 C11 124.64(9)
C4 Fe1 C11 163.21(8)
C9 Fe1 C11 68.32(8)
C12 Fe1 C6 122.27(9)
C8 Fe1 C6 151.65(8)
C3 Fe1 C6 69.43(8)
C7 Fe1 C6 40.98(8)
C4 Fe1 C6 68.28(9)
C9 Fe1 C6 166.70(8)
C11 Fe1 C6 114.68(9)
C12 Fe1 C5 161.14(9)
C8 Fe1 C5 156.21(8)
C3 Fe1 C5 69.37(8)
C7 Fe1 C5 68.67(8)
C4 Fe1 C5 40.65(8)
C9 Fe1 C5 127.49(8)
C11 Fe1 C5 130.67(8)
C6 Fe1 C5 40.16(9)
C12 Fe1 C10 68.71(8)
C8 Fe1 C10 69.54(8)
C3 Fe1 C10 153.03(8)
C7 Fe1 C10 164.55(8)
C4 Fe1 C10 124.80(8)
C9 Fe1 C10 40.50(8)
C11 Fe1 C10 40.39(8)
C6 Fe1 C10 133.25(8)
C5 Fe1 C10 116.51(8)

loop_
_geom_bond_atom_site_label_1
_geom_bond_atom_site_label_2
_geom_bond_distance
C1 N2 1.466(2)
C1 N1 1.471(2)
C1 C2 1.539(2)
C1 H1A 1.0000
C2 Cl1 1.7689(19)
C2 Cl2 1.7775(19)
C2 H2A 1.0000
C3 N1 1.415(2)
C3 C7 1.429(3)
C3 C4 1.433(3)
C3 Fe1 2.0101(18)
C4 C5 1.422(3)
C4 Fe1 2.0384(19)
C4 H4A 0.9500
C5 C6 1.408(3)
C5 Fe1 2.055(2)
C5 H5A 0.9500
C6 C7 1.421(3)
C6 Fe1 2.046(2)
C6 H6A 0.9500
C7 Fe1 2.0111(19)
C7 H7A 0.9500
C8 N2 1.421(2)
C8 C9 1.432(3)
C8 C12 1.435(3)
C8 Fe1 2.0080(18)
C9 C10 1.419(3)
C9 Fe1 2.0407(19)
C9 H9A 0.9500
C10 C11 1.416(3)
C10 Fe1 2.058(2)
C10 H10A 0.9500
C11 C12 1.418(3)
C11 Fe1 2.044(2)
C11 H11A 0.9500
C12 Fe1 2.0060(19)
C12 H12A 0.9500
C13 N1 1.469(2)
C13 C14 1.539(2)
C13 H13A 0.9900
C13 H13B 0.9900
C14 C17 1.525(3)
C14 C16 1.525(3)
C14 C15 1.529(3)
C15 H15A 0.9800
C15 H15B 0.9800
C15 H15C 0.9800
C16 H16A 0.9800
C16 H16B 0.9800
C16 H16C 0.9800
C17 H17A 0.9800
C17 H17B 0.9800
C17 H17C 0.9800
C18 N2 1.469(2)
C18 C19 1.535(2)
C18 H18A 0.9900
C18 H18B 0.9900
C19 C22 1.518(3)
C19 C20 1.523(3)
C19 C21 1.531(3)
C20 H20A 0.9800
C20 H20B 0.9800
C20 H20C 0.9800
C21 H21A 0.9800
C21 H21B 0.9800
C21 H21C 0.9800
C22 H22A 0.9800
C22 H22B 0.9800
C22 H22C 0.9800
